data_4065136
loop_
_publ_author_name
'Braunschweig, Holger'
'Drisch, Michael'
'Friedrich, Maria'
'Kupfer, Thomas'
'Radacki, Krzysztof'

_publ_section_title
;
 Metal-Enriched [3]Trochrocenophanes: Bimetallic Metalloarenophanes by
 Coordination to Chelating Bis(phosphanyls)
;
_journal_issue 19
_journal_name_full Organometallics
_journal_page_first 5202
_journal_paper_doi 10.1021/om200577b
_journal_volume 30
_journal_year 2011
_chemical_formula_moiety 'C40 H30 Cr O4 P2 W '
_chemical_formula_sum 'C40 H30 Cr O4 P2 W'
_chemical_formula_weight 872.42
_chemical_name_common
;
?
;
_chemical_name_systematic
; 
?
;
_space_group_IT_number 2
_symmetry_cell_setting triclinic
_symmetry_space_group_name_Hall '-P 1'
_symmetry_space_group_name_H-M 'P -1'
_atom_sites_solution_hydrogens geom
_atom_sites_solution_primary direct
_atom_sites_solution_secondary difmap
_audit_creation_method SHELXL-97
_cell_angle_alpha 82.539(6)
_cell_angle_beta 78.703(7)
_cell_angle_gamma 85.626(6)
_cell_formula_units_Z 2
_cell_length_a 10.5147(16)
_cell_length_b 11.0026(15)
_cell_length_c 17.662(3)
_cell_measurement_reflns_used 9477
_cell_measurement_temperature 100(2)
_cell_measurement_theta_max 30.56
_cell_measurement_theta_min 2.49
_cell_volume 1984.0(5)
_computing_cell_refinement 'Saint+ ver. 7.53A (Bruker AXS)'
_computing_data_collection 'APEX2 ver. 2008.3 (Bruker AXS)'
_computing_data_reduction 'Saint+ ver. 7.53A (Bruker AXS)'
_computing_molecular_graphics 'XP ver. 5.1 (Bruker AXS, 1998)'
_computing_publication_material 'SHELXL-97 (Sheldrick, 2008)'
_computing_structure_refinement 'SHELXL-97 (Sheldrick, 1997)'
_computing_structure_solution 'SHELXS-97 (Sheldrick, 1990)'
_diffrn_ambient_temperature 100(2)
_diffrn_measured_fraction_theta_full 0.995
_diffrn_measured_fraction_theta_max 0.984
_diffrn_measurement_device_type 'Bruker APEX-II CCD'
_diffrn_measurement_method '\f and \w scans'
_diffrn_radiation_monochromator 'multi-layer mirror'
_diffrn_radiation_source 'rotating anode'
_diffrn_radiation_type MoK\a
_diffrn_radiation_wavelength 0.71073
_diffrn_reflns_av_R_equivalents 0.0000
_diffrn_reflns_av_sigmaI/netI 0.0237
_diffrn_reflns_limit_h_max 15
_diffrn_reflns_limit_h_min -14
_diffrn_reflns_limit_k_max 15
_diffrn_reflns_limit_k_min -15
_diffrn_reflns_limit_l_max 25
_diffrn_reflns_limit_l_min 0
_diffrn_reflns_number 12020
_diffrn_reflns_theta_full 26.00
_diffrn_reflns_theta_max 30.63
_diffrn_reflns_theta_min 1.98
_exptl_absorpt_coefficient_mu 3.287
_exptl_absorpt_correction_T_max 0.6938
_exptl_absorpt_correction_T_min 0.5452
_exptl_absorpt_correction_type multi-scan
_exptl_absorpt_process_details 'Sadabs 2008/1 (Brucker 2008)'
_exptl_crystal_colour colorless
_exptl_crystal_density_diffrn 1.460
_exptl_crystal_density_method 'not measured'
_exptl_crystal_description block
_exptl_crystal_F_000 860
_exptl_crystal_size_max 0.21
_exptl_crystal_size_mid 0.16
_exptl_crystal_size_min 0.12
_platon_squeeze_details
;
;
_refine_diff_density_max 1.210
_refine_diff_density_min -0.809
_refine_diff_density_rms 0.093
_refine_ls_extinction_method none
_refine_ls_goodness_of_fit_ref 1.102
_refine_ls_hydrogen_treatment constr
_refine_ls_matrix_type full
_refine_ls_number_parameters 433
_refine_ls_number_reflns 12020
_refine_ls_number_restraints 0
_refine_ls_restrained_S_all 1.102
_refine_ls_R_factor_all 0.0192
_refine_ls_R_factor_gt 0.0176
_refine_ls_shift/su_max 0.005
_refine_ls_shift/su_mean 0.000
_refine_ls_structure_factor_coef Fsqd
_refine_ls_weighting_details 'calc w=1/[\s^2^(Fo^2^)+(0.0192P)^2^+1.3504P] where P=(Fo^2^+2Fc^2^)/3'
_refine_ls_weighting_scheme calc
_refine_ls_wR_factor_gt 0.0466
_refine_ls_wR_factor_ref 0.0475
_reflns_number_gt 11519
_reflns_number_total 12020
_reflns_threshold_expression >2sigma(I)
_cod_data_source_file om200577b_si_001.cif
_cod_data_source_block 6
_cod_depositor_comments
;
The following automatic conversions were performed:

'_symmetry_cell_setting' value 'Triclinic' changed to 'triclinic'
according to /home/saulius/struct/CIF-dictionaries/cif_core.dic
dictionary named 'cif_core.dic' version 2.4.1 from 2010-06-29.

Automatic conversion script
Id: cif_fix_values 1715 2011-07-08 13:25:40Z adriana 
;
_cod_original_cell_volume 1984.1(5)
_cod_original_sg_symbol_H-M P-1
_cod_original_formula_sum 'C40 H30 Cr O4 P2 W '
_cod_database_code 4065136

loop_
_symmetry_equiv_pos_as_xyz
'x, y, z'
'-x, -y, -z'

loop_
_atom_site_label
_atom_site_type_symbol
_atom_site_fract_x
_atom_site_fract_y
_atom_site_fract_z
_atom_site_U_iso_or_equiv
_atom_site_adp_type
_atom_site_occupancy
_atom_site_symmetry_multiplicity
_atom_site_calc_flag
_atom_site_refinement_flags
W1 W 0.520049(5) 0.622434(5) 0.726028(3) 0.01238(2) Uani 1 1 d .
C1 C 0.59334(16) 0.46758(16) 0.78323(10) 0.0188(3) Uani 1 1 d .
O1 O 0.62936(14) 0.37538(13) 0.81230(8) 0.0283(3) Uani 1 1 d .
O2 O 0.37812(13) 0.44238(13) 0.65030(9) 0.0278(3) Uani 1 1 d .
C2 C 0.43363(16) 0.50871(16) 0.67564(10) 0.0187(3) Uani 1 1 d .
O3 O 0.26365(13) 0.61248(14) 0.85175(8) 0.0288(3) Uani 1 1 d .
C3 C 0.35977(16) 0.61907(16) 0.80693(10) 0.0193(3) Uani 1 1 d .
O4 O 0.37988(12) 0.84549(12) 0.63578(7) 0.0232(3) Uani 1 1 d .
C4 C 0.43479(15) 0.76641(16) 0.66740(9) 0.0165(3) Uani 1 1 d .
Cr1 Cr 0.94554(2) 0.74622(3) 0.699745(16) 0.01733(5) Uani 1 1 d .
C1_1 C 0.87973(15) 0.59371(14) 0.65467(9) 0.0149(3) Uani 1 1 d .
C2_1 C 0.90244(16) 0.55439(16) 0.73150(10) 0.0191(3) Uani 1 1 d .
H2_1 H 0.8390 0.5259 0.7750 0.023 Uiso 1 1 calc R
C3_1 C 1.03629(17) 0.56521(18) 0.73160(11) 0.0249(4) Uani 1 1 d .
H3_1 H 1.0778 0.5452 0.7751 0.030 Uiso 1 1 calc R
C4_1 C 1.09691(16) 0.61105(18) 0.65548(11) 0.0241(4) Uani 1 1 d .
H4_1 H 1.1862 0.6273 0.6392 0.029 Uiso 1 1 calc R
C5_1 C 1.00182(15) 0.62849(16) 0.60770(10) 0.0186(3) Uani 1 1 d .
H5_1 H 1.0164 0.6581 0.5539 0.022 Uiso 1 1 calc R
C1_2 C 0.76962(15) 0.83652(15) 0.75772(10) 0.0168(3) Uani 1 1 d .
C2_2 C 0.86185(17) 0.81964(18) 0.80726(11) 0.0237(4) Uani 1 1 d .
H2_2 H 0.8293 0.7899 0.8599 0.028 Uiso 1 1 calc R
C3_2 C 0.99565(18) 0.8411(2) 0.78893(13) 0.0324(5) Uani 1 1 d .
H3_2 H 1.0409 0.8241 0.8310 0.039 Uiso 1 1 calc R
C4_2 C 1.07141(19) 0.8843(2) 0.71662(14) 0.0356(5) Uani 1 1 d .
H4_2 H 1.1604 0.8937 0.7169 0.043 Uiso 1 1 calc R
C5_2 C 1.03373(19) 0.91502(19) 0.64510(13) 0.0328(5) Uani 1 1 d .
H5_2 H 1.1008 0.9407 0.6029 0.039 Uiso 1 1 calc R
C6_2 C 0.90929(19) 0.91310(17) 0.62676(12) 0.0268(4) Uani 1 1 d .
H6_2 H 0.9029 0.9389 0.5741 0.032 Uiso 1 1 calc R
C7_2 C 0.79342(16) 0.87759(15) 0.67700(10) 0.0188(3) Uani 1 1 d .
H7_2 H 0.7196 0.8818 0.6530 0.023 Uiso 1 1 calc R
P1 P 0.72446(4) 0.59302(4) 0.62441(2) 0.01223(7) Uani 1 1 d .
C1_3 C 0.74912(15) 0.68672(15) 0.52939(9) 0.0162(3) Uani 1 1 d .
C2_3 C 0.67974(17) 0.79770(16) 0.51790(10) 0.0205(3) Uani 1 1 d .
H2_3 H 0.6187 0.8259 0.5600 0.025 Uiso 1 1 calc R
C3_3 C 0.6982(2) 0.86867(19) 0.44545(12) 0.0278(4) Uani 1 1 d .
H3_3 H 0.6511 0.9452 0.4385 0.033 Uiso 1 1 calc R
C4_3 C 0.7859(2) 0.8266(2) 0.38363(11) 0.0296(4) Uani 1 1 d .
H4_3 H 0.7990 0.8746 0.3342 0.036 Uiso 1 1 calc R
C5_3 C 0.85399(19) 0.7154(2) 0.39380(10) 0.0275(4) Uani 1 1 d .
H5_3 H 0.9130 0.6865 0.3512 0.033 Uiso 1 1 calc R
C6_3 C 0.83668(17) 0.64510(17) 0.46640(10) 0.0212(3) Uani 1 1 d .
H6_3 H 0.8844 0.5689 0.4731 0.025 Uiso 1 1 calc R
C1_4 C 0.73019(15) 0.43845(15) 0.59486(9) 0.0158(3) Uani 1 1 d .
C2_4 C 0.65642(17) 0.41686(17) 0.54075(10) 0.0222(3) Uani 1 1 d .
H2_4 H 0.6093 0.4831 0.5168 0.027 Uiso 1 1 calc R
C3_4 C 0.6518(2) 0.29868(19) 0.52187(11) 0.0288(4) Uani 1 1 d .
H3_4 H 0.6000 0.2841 0.4858 0.035 Uiso 1 1 calc R
C4_4 C 0.7223(2) 0.20197(19) 0.55547(12) 0.0310(4) Uani 1 1 d .
H4_4 H 0.7197 0.1216 0.5419 0.037 Uiso 1 1 calc R
C5_4 C 0.7962(2) 0.22243(17) 0.60874(13) 0.0292(4) Uani 1 1 d .
H5_4 H 0.8449 0.1563 0.6316 0.035 Uiso 1 1 calc R
C6_4 C 0.79928(17) 0.34039(16) 0.62888(11) 0.0215(3) Uani 1 1 d .
H6_4 H 0.8490 0.3540 0.6662 0.026 Uiso 1 1 calc R
P2 P 0.60450(4) 0.78104(4) 0.79437(2) 0.01366(7) Uani 1 1 d .
C1_5 C 0.60176(16) 0.74627(17) 0.89881(9) 0.0193(3) Uani 1 1 d .
C2_5 C 0.6201(2) 0.6264(2) 0.93131(11) 0.0351(5) Uani 1 1 d .
H2_5 H 0.6255 0.5614 0.9001 0.042 Uiso 1 1 calc R
C3_5 C 0.6306(3) 0.5999(2) 1.00942(13) 0.0477(7) Uani 1 1 d .
H3_5 H 0.6439 0.5172 1.0310 0.057 Uiso 1 1 calc R
C4_5 C 0.6216(2) 0.6936(2) 1.05520(11) 0.0370(5) Uani 1 1 d .
H4_5 H 0.6287 0.6757 1.1083 0.044 Uiso 1 1 calc R
C5_5 C 0.6024(2) 0.8133(2) 1.02373(12) 0.0384(5) Uani 1 1 d .
H5_5 H 0.5960 0.8779 1.0553 0.046 Uiso 1 1 calc R
C6_5 C 0.5922(2) 0.8400(2) 0.94595(11) 0.0308(4) Uani 1 1 d .
H6_5 H 0.5786 0.9228 0.9248 0.037 Uiso 1 1 calc R
C1_6 C 0.50294(16) 0.92550(16) 0.79138(9) 0.0180(3) Uani 1 1 d .
C2_6 C 0.37229(17) 0.92128(19) 0.82791(11) 0.0246(4) Uani 1 1 d .
H2_6 H 0.3395 0.8460 0.8544 0.029 Uiso 1 1 calc R
C3_6 C 0.29007(19) 1.0264(2) 0.82571(12) 0.0316(4) Uani 1 1 d .
H3_6 H 0.2018 1.0227 0.8512 0.038 Uiso 1 1 calc R
C4_6 C 0.3363(2) 1.1361(2) 0.78659(12) 0.0320(4) Uani 1 1 d .
H4_6 H 0.2795 1.2075 0.7847 0.038 Uiso 1 1 calc R
C5_6 C 0.4641(2) 1.14189(19) 0.75053(12) 0.0306(4) Uani 1 1 d .
H5_6 H 0.4958 1.2174 0.7237 0.037 Uiso 1 1 calc R
C6_6 C 0.54821(19) 1.03694(17) 0.75310(11) 0.0242(3) Uani 1 1 d .
H6_6 H 0.6368 1.0419 0.7285 0.029 Uiso 1 1 calc R

loop_
_atom_site_aniso_label
_atom_site_aniso_U_11
_atom_site_aniso_U_22
_atom_site_aniso_U_33
_atom_site_aniso_U_23
_atom_site_aniso_U_13
_atom_site_aniso_U_12
W1 0.01221(3) 0.01210(4) 0.01316(3) -0.00130(2) -0.00300(2) -0.00152(2)
C1 0.0193(7) 0.0199(8) 0.0177(7) -0.0022(6) -0.0034(6) -0.0034(6)
O1 0.0345(7) 0.0201(7) 0.0287(7) 0.0048(5) -0.0083(6) 0.0007(5)
O2 0.0248(6) 0.0235(7) 0.0403(8) -0.0105(6) -0.0130(6) -0.0037(5)
C2 0.0160(7) 0.0174(8) 0.0229(8) -0.0011(6) -0.0054(6) 0.0002(6)
O3 0.0200(6) 0.0403(8) 0.0231(6) 0.0016(6) 0.0011(5) -0.0053(6)
C3 0.0188(7) 0.0216(8) 0.0182(7) -0.0007(6) -0.0055(6) -0.0027(6)
O4 0.0222(6) 0.0220(7) 0.0242(6) 0.0004(5) -0.0059(5) 0.0054(5)
C4 0.0142(7) 0.0199(8) 0.0158(7) -0.0056(6) -0.0007(5) -0.0025(6)
Cr1 0.01165(11) 0.01834(13) 0.02362(13) -0.01031(10) -0.00157(9) -0.00231(9)
C1_1 0.0141(7) 0.0120(7) 0.0202(7) -0.0053(5) -0.0054(5) 0.0010(5)
C2_1 0.0185(7) 0.0180(8) 0.0229(8) -0.0041(6) -0.0086(6) 0.0005(6)
C3_1 0.0196(8) 0.0258(9) 0.0334(9) -0.0090(7) -0.0135(7) 0.0037(7)
C4_1 0.0133(7) 0.0267(9) 0.0349(9) -0.0154(7) -0.0046(7) 0.0032(6)
C5_1 0.0148(7) 0.0182(8) 0.0238(8) -0.0104(6) -0.0015(6) 0.0001(6)
C1_2 0.0136(7) 0.0147(7) 0.0231(7) -0.0089(6) -0.0012(6) -0.0017(5)
C2_2 0.0171(7) 0.0317(10) 0.0260(8) -0.0175(7) -0.0038(6) -0.0021(7)
C3_2 0.0177(8) 0.0441(12) 0.0423(11) -0.0294(10) -0.0058(8) -0.0032(8)
C4_2 0.0169(8) 0.0376(12) 0.0562(13) -0.0304(10) 0.0037(8) -0.0103(8)
C5_2 0.0250(9) 0.0222(10) 0.0477(12) -0.0155(8) 0.0132(8) -0.0123(7)
C6_2 0.0285(9) 0.0149(8) 0.0323(9) -0.0043(7) 0.0082(7) -0.0048(7)
C7_2 0.0189(7) 0.0120(7) 0.0239(8) -0.0054(6) 0.0020(6) 0.0001(6)
P1 0.01309(16) 0.01051(18) 0.01374(16) -0.00233(13) -0.00364(13) -0.00035(13)
C1_3 0.0167(7) 0.0167(8) 0.0157(7) -0.0001(5) -0.0040(5) -0.0039(6)
C2_3 0.0204(8) 0.0182(8) 0.0225(8) 0.0023(6) -0.0052(6) -0.0039(6)
C3_3 0.0311(10) 0.0220(9) 0.0307(9) 0.0097(7) -0.0128(8) -0.0077(7)
C4_3 0.0361(10) 0.0354(11) 0.0192(8) 0.0090(7) -0.0106(7) -0.0211(9)
C5_3 0.0293(9) 0.0380(11) 0.0160(7) -0.0029(7) -0.0016(7) -0.0149(8)
C6_3 0.0225(8) 0.0240(9) 0.0175(7) -0.0043(6) -0.0025(6) -0.0046(7)
C1_4 0.0164(7) 0.0136(7) 0.0177(7) -0.0044(5) -0.0018(5) -0.0027(6)
C2_4 0.0239(8) 0.0230(9) 0.0223(8) -0.0071(6) -0.0067(6) -0.0039(7)
C3_4 0.0325(10) 0.0303(10) 0.0272(9) -0.0140(8) -0.0037(7) -0.0117(8)
C4_4 0.0373(11) 0.0193(9) 0.0364(10) -0.0140(8) 0.0038(8) -0.0103(8)
C5_4 0.0349(10) 0.0122(8) 0.0396(11) -0.0042(7) -0.0044(8) -0.0004(7)
C6_4 0.0238(8) 0.0146(8) 0.0275(8) -0.0044(6) -0.0065(7) -0.0015(6)
P2 0.01282(17) 0.01481(19) 0.01384(17) -0.00396(14) -0.00228(13) -0.00059(14)
C1_5 0.0173(7) 0.0267(9) 0.0150(7) -0.0045(6) -0.0033(6) -0.0038(6)
C2_5 0.0612(14) 0.0270(10) 0.0223(9) 0.0011(7) -0.0186(9) -0.0147(10)
C3_5 0.083(2) 0.0407(14) 0.0253(10) 0.0103(9) -0.0255(11) -0.0270(13)
C4_5 0.0396(11) 0.0574(15) 0.0162(8) -0.0013(8) -0.0074(8) -0.0152(10)
C5_5 0.0425(12) 0.0529(15) 0.0240(9) -0.0185(9) -0.0110(8) 0.0082(10)
C6_5 0.0372(11) 0.0352(11) 0.0232(9) -0.0120(8) -0.0115(8) 0.0078(9)
C1_6 0.0172(7) 0.0207(8) 0.0184(7) -0.0090(6) -0.0059(6) 0.0027(6)
C2_6 0.0193(8) 0.0286(10) 0.0279(9) -0.0127(7) -0.0043(7) 0.0018(7)
C3_6 0.0209(8) 0.0419(12) 0.0375(10) -0.0244(9) -0.0112(8) 0.0114(8)
C4_6 0.0360(10) 0.0307(11) 0.0358(10) -0.0197(8) -0.0196(8) 0.0180(8)
C5_6 0.0403(11) 0.0193(9) 0.0341(10) -0.0083(7) -0.0126(8) 0.0094(8)
C6_6 0.0274(9) 0.0188(9) 0.0266(8) -0.0059(7) -0.0049(7) 0.0029(7)

loop_
_atom_type_symbol
_atom_type_description
_atom_type_scat_dispersion_real
_atom_type_scat_dispersion_imag
_atom_type_scat_source
C C 0.0033 0.0016 'International Tables Vol C Tables 4.2.6.8 and 6.1.1.4'
H H 0.0000 0.0000 'International Tables Vol C Tables 4.2.6.8 and 6.1.1.4'
P P 0.1023 0.0942 'International Tables Vol C Tables 4.2.6.8 and 6.1.1.4'
Cr Cr 0.3209 0.6236 'International Tables Vol C Tables 4.2.6.8 and 6.1.1.4'
O O 0.0106 0.0060 'International Tables Vol C Tables 4.2.6.8 and 6.1.1.4'
W W -0.8490 6.8722 'International Tables Vol C Tables 4.2.6.8 and 6.1.1.4'

loop_
_geom_angle_atom_site_label_1
_geom_angle_atom_site_label_2
_geom_angle_atom_site_label_3
_geom_angle
C3 W1 C2 85.92(7)
C3 W1 C4 87.70(7)
C2 W1 C4 89.21(7)
C3 W1 C1 90.20(7)
C2 W1 C1 85.83(7)
C4 W1 C1 174.74(6)
C3 W1 P1 171.68(5)
C2 W1 P1 88.41(5)
C4 W1 P1 98.31(5)
C1 W1 P1 83.32(5)
C3 W1 P2 88.81(5)
C2 W1 P2 173.25(5)
C4 W1 P2 86.36(5)
C1 W1 P2 98.42(5)
P1 W1 P2 97.263(16)
O1 C1 W1 174.63(15)
O2 C2 W1 176.04(15)
O3 C3 W1 176.06(15)
O4 C4 W1 176.24(14)
C7_2 Cr1 C6_2 38.32(6)
C7_2 Cr1 C2_2 72.27(7)
C6_2 Cr1 C2_2 94.66(8)
C7_2 Cr1 C1_1 97.83(6)
C6_2 Cr1 C1_1 108.96(7)
C2_2 Cr1 C1_1 126.95(7)
C7_2 Cr1 C3_2 94.10(8)
C6_2 Cr1 C3_2 93.96(9)
C2_2 Cr1 C3_2 38.09(7)
C1_1 Cr1 C3_2 155.03(8)
C7_2 Cr1 C5_2 72.16(8)
C6_2 Cr1 C5_2 38.10(8)
C2_2 Cr1 C5_2 94.27(8)
C1_1 Cr1 C5_2 133.19(7)
C3_2 Cr1 C5_2 71.46(9)
C7_2 Cr1 C1_2 38.47(6)
C6_2 Cr1 C1_2 72.70(7)
C2_2 Cr1 C1_2 38.18(6)
C1_1 Cr1 C1_2 104.77(6)
C3_2 Cr1 C1_2 72.06(7)
C5_2 Cr1 C1_2 94.79(7)
C7_2 Cr1 C2_1 119.30(6)
C6_2 Cr1 C2_1 145.72(7)
C2_2 Cr1 C2_1 100.50(7)
C1_1 Cr1 C2_1 38.54(6)
C3_2 Cr1 C2_1 116.77(8)
C5_2 Cr1 C2_1 163.53(7)
C1_2 Cr1 C2_1 101.32(6)
C7_2 Cr1 C5_1 111.72(7)
C6_2 Cr1 C5_1 97.19(7)
C2_2 Cr1 C5_1 164.28(7)
C1_1 Cr1 C5_1 38.66(6)
C3_2 Cr1 C5_1 150.06(7)
C5_2 Cr1 C5_1 101.43(7)
C1_2 Cr1 C5_1 137.85(6)
C2_1 Cr1 C5_1 64.06(7)
C7_2 Cr1 C4_2 93.72(8)
C6_2 Cr1 C4_2 71.31(9)
C2_2 Cr1 C4_2 71.96(7)
C1_1 Cr1 C4_2 160.23(7)
C3_2 Cr1 C4_2 37.99(9)
C5_2 Cr1 C4_2 37.36(9)
C1_2 Cr1 C4_2 94.25(7)
C2_1 Cr1 C4_2 142.74(8)
C5_1 Cr1 C4_2 121.78(7)
C7_2 Cr1 C4_1 148.08(7)
C6_2 Cr1 C4_1 119.72(7)
C2_2 Cr1 C4_1 139.64(7)
C1_1 Cr1 C4_1 64.05(6)
C3_2 Cr1 C4_1 113.31(7)
C5_2 Cr1 C4_1 100.39(8)
C1_2 Cr1 C4_1 164.81(7)
C2_1 Cr1 C4_1 63.50(7)
C5_1 Cr1 C4_1 37.87(6)
C4_2 Cr1 C4_1 98.12(7)
C7_2 Cr1 C3_1 157.29(7)
C6_2 Cr1 C3_1 157.33(7)
C2_2 Cr1 C3_1 106.68(8)
C1_1 Cr1 C3_1 64.07(6)
C3_2 Cr1 C3_1 98.13(8)
C5_2 Cr1 C3_1 129.99(8)
C1_2 Cr1 C3_1 129.36(7)
C2_1 Cr1 C3_1 38.00(6)
C5_1 Cr1 C3_1 63.46(7)
C4_2 Cr1 C3_1 107.68(8)
C4_1 Cr1 C3_1 37.65(7)
C2_1 C1_1 C5_1 107.12(14)
C2_1 C1_1 P1 124.99(12)
C5_1 C1_1 P1 127.86(12)
C2_1 C1_1 Cr1 71.12(9)
C5_1 C1_1 Cr1 71.16(9)
P1 C1_1 Cr1 124.50(8)
C3_1 C2_1 C1_1 108.29(15)
C3_1 C2_1 Cr1 71.95(11)
C1_1 C2_1 Cr1 70.33(9)
C3_1 C2_1 H2_1 125.9
C1_1 C2_1 H2_1 125.9
Cr1 C2_1 H2_1 123.5
C4_1 C3_1 C2_1 108.03(15)
C4_1 C3_1 Cr1 71.06(11)
C2_1 C3_1 Cr1 70.05(10)
C4_1 C3_1 H3_1 126.0
C2_1 C3_1 H3_1 126.0
Cr1 C3_1 H3_1 124.5
C3_1 C4_1 C5_1 108.43(15)
C3_1 C4_1 Cr1 71.29(10)
C5_1 C4_1 Cr1 70.32(10)
C3_1 C4_1 H4_1 125.8
C5_1 C4_1 H4_1 125.8
Cr1 C4_1 H4_1 124.2
C4_1 C5_1 C1_1 108.13(15)
C4_1 C5_1 Cr1 71.81(10)
C1_1 C5_1 Cr1 70.19(9)
C4_1 C5_1 H5_1 125.9
C1_1 C5_1 H5_1 125.9
Cr1 C5_1 H5_1 123.7
C2_2 C1_2 C7_2 126.77(15)
C2_2 C1_2 P2 119.36(13)
C7_2 C1_2 P2 113.28(12)
C2_2 C1_2 Cr1 70.64(10)
C7_2 C1_2 Cr1 69.51(9)
P2 C1_2 Cr1 131.19(8)
C3_2 C2_2 C1_2 128.70(19)
C3_2 C2_2 Cr1 71.09(10)
C1_2 C2_2 Cr1 71.18(10)
C3_2 C2_2 H2_2 115.7
C1_2 C2_2 H2_2 115.7
Cr1 C2_2 H2_2 138.3
C2_2 C3_2 C4_2 128.9(2)
C2_2 C3_2 Cr1 70.82(10)
C4_2 C3_2 Cr1 71.40(11)
C2_2 C3_2 H3_2 115.6
C4_2 C3_2 H3_2 115.6
Cr1 C3_2 H3_2 138.6
C5_2 C4_2 C3_2 128.91(18)
C5_2 C4_2 Cr1 70.95(11)
C3_2 C4_2 Cr1 70.61(11)
C5_2 C4_2 H4_2 115.5
C3_2 C4_2 H4_2 115.5
Cr1 C4_2 H4_2 139.8
C4_2 C5_2 C6_2 128.70(18)
C4_2 C5_2 Cr1 71.69(12)
C6_2 C5_2 Cr1 70.62(11)
C4_2 C5_2 H5_2 115.6
C6_2 C5_2 H5_2 115.6
Cr1 C5_2 H5_2 138.3
C7_2 C6_2 C5_2 127.88(19)
C7_2 C6_2 Cr1 70.02(11)
C5_2 C6_2 Cr1 71.28(12)
C7_2 C6_2 H6_2 116.1
C5_2 C6_2 H6_2 116.1
Cr1 C6_2 H6_2 139.0
C6_2 C7_2 C1_2 130.17(17)
C6_2 C7_2 Cr1 71.67(11)
C1_2 C7_2 Cr1 72.02(10)
C6_2 C7_2 H7_2 114.9
C1_2 C7_2 H7_2 114.9
Cr1 C7_2 H7_2 137.7
C1_1 P1 C1_3 103.49(7)
C1_1 P1 C1_4 101.85(7)
C1_3 P1 C1_4 100.89(7)
C1_1 P1 W1 117.52(5)
C1_3 P1 W1 121.36(6)
C1_4 P1 W1 108.90(5)
C2_3 C1_3 C6_3 118.82(15)
C2_3 C1_3 P1 121.07(13)
C6_3 C1_3 P1 120.09(13)
C1_3 C2_3 C3_3 121.01(18)
C1_3 C2_3 H2_3 119.5
C3_3 C2_3 H2_3 119.5
C4_3 C3_3 C2_3 119.54(19)
C4_3 C3_3 H3_3 120.2
C2_3 C3_3 H3_3 120.2
C5_3 C4_3 C3_3 120.12(17)
C5_3 C4_3 H4_3 119.9
C3_3 C4_3 H4_3 119.9
C4_3 C5_3 C6_3 120.37(18)
C4_3 C5_3 H5_3 119.8
C6_3 C5_3 H5_3 119.8
C5_3 C6_3 C1_3 120.12(18)
C5_3 C6_3 H6_3 119.9
C1_3 C6_3 H6_3 119.9
C6_4 C1_4 C2_4 119.04(15)
C6_4 C1_4 P1 121.62(12)
C2_4 C1_4 P1 119.20(13)
C3_4 C2_4 C1_4 120.15(18)
C3_4 C2_4 H2_4 119.9
C1_4 C2_4 H2_4 119.9
C4_4 C3_4 C2_4 120.27(18)
C4_4 C3_4 H3_4 119.9
C2_4 C3_4 H3_4 119.9
C5_4 C4_4 C3_4 120.05(17)
C5_4 C4_4 H4_4 120.0
C3_4 C4_4 H4_4 120.0
C4_4 C5_4 C6_4 119.86(19)
C4_4 C5_4 H5_4 120.1
C6_4 C5_4 H5_4 120.1
C1_4 C6_4 C5_4 120.62(17)
C1_4 C6_4 H6_4 119.7
C5_4 C6_4 H6_4 119.7
C1_5 P2 C1_6 101.08(8)
C1_5 P2 C1_2 102.28(8)
C1_6 P2 C1_2 101.98(8)
C1_5 P2 W1 117.82(6)
C1_6 P2 W1 111.21(5)
C1_2 P2 W1 119.82(5)
C2_5 C1_5 C6_5 118.57(17)
C2_5 C1_5 P2 120.31(14)
C6_5 C1_5 P2 120.90(15)
C1_5 C2_5 C3_5 120.8(2)
C1_5 C2_5 H2_5 119.6
C3_5 C2_5 H2_5 119.6
C4_5 C3_5 C2_5 119.9(2)
C4_5 C3_5 H3_5 120.0
C2_5 C3_5 H3_5 120.0
C3_5 C4_5 C5_5 119.83(19)
C3_5 C4_5 H4_5 120.1
C5_5 C4_5 H4_5 120.1
C4_5 C5_5 C6_5 120.4(2)
C4_5 C5_5 H5_5 119.8
C6_5 C5_5 H5_5 119.8
C5_5 C6_5 C1_5 120.5(2)
C5_5 C6_5 H6_5 119.8
C1_5 C6_5 H6_5 119.8
C6_6 C1_6 C2_6 118.47(17)
C6_6 C1_6 P2 123.63(13)
C2_6 C1_6 P2 117.88(14)
C3_6 C2_6 C1_6 120.52(19)
C3_6 C2_6 H2_6 119.7
C1_6 C2_6 H2_6 119.7
C4_6 C3_6 C2_6 120.29(19)
C4_6 C3_6 H3_6 119.9
C2_6 C3_6 H3_6 119.9
C5_6 C4_6 C3_6 119.93(18)
C5_6 C4_6 H4_6 120.0
C3_6 C4_6 H4_6 120.0
C4_6 C5_6 C6_6 120.3(2)
C4_6 C5_6 H5_6 119.9
C6_6 C5_6 H5_6 119.9
C1_6 C6_6 C5_6 120.50(18)
C1_6 C6_6 H6_6 119.8
C5_6 C6_6 H6_6 119.8

loop_
_geom_bond_atom_site_label_1
_geom_bond_atom_site_label_2
_geom_bond_distance
W1 C3 1.9838(17)
W1 C2 1.9907(17)
W1 C4 2.0265(17)
W1 C1 2.0433(18)
W1 P1 2.5454(5)
W1 P2 2.5484(5)
C1 O1 1.148(2)
O2 C2 1.151(2)
O3 C3 1.156(2)
O4 C4 1.151(2)
Cr1 C7_2 2.1348(18)
Cr1 C6_2 2.156(2)
Cr1 C2_2 2.1607(17)
Cr1 C1_1 2.1607(16)
Cr1 C3_2 2.1642(18)
Cr1 C5_2 2.165(2)
Cr1 C1_2 2.1677(16)
Cr1 C2_1 2.1712(18)
Cr1 C5_1 2.1736(16)
Cr1 C4_2 2.1744(19)
Cr1 C4_1 2.1932(18)
Cr1 C3_1 2.1961(19)
C1_1 C2_1 1.430(2)
C1_1 C5_1 1.435(2)
C1_1 P1 1.8155(16)
C2_1 C3_1 1.422(2)
C2_1 H2_1 0.9500
C3_1 C4_1 1.416(3)
C3_1 H3_1 0.9500
C4_1 C5_1 1.417(2)
C4_1 H4_1 0.9500
C5_1 H5_1 0.9500
C1_2 C2_2 1.415(2)
C1_2 C7_2 1.418(2)
C1_2 P2 1.8506(16)
C2_2 C3_2 1.411(2)
C2_2 H2_2 0.9500
C3_2 C4_2 1.412(3)
C3_2 H3_2 0.9500
C4_2 C5_2 1.390(4)
C4_2 H4_2 0.9500
C5_2 C6_2 1.410(3)
C5_2 H5_2 0.9500
C6_2 C7_2 1.408(2)
C6_2 H6_2 0.9500
C7_2 H7_2 0.9500
P1 C1_3 1.8351(16)
P1 C1_4 1.8359(16)
C1_3 C2_3 1.386(2)
C1_3 C6_3 1.401(2)
C2_3 C3_3 1.397(2)
C2_3 H2_3 0.9500
C3_3 C4_3 1.389(3)
C3_3 H3_3 0.9500
C4_3 C5_3 1.379(3)
C4_3 H4_3 0.9500
C5_3 C6_3 1.396(2)
C5_3 H5_3 0.9500
C6_3 H6_3 0.9500
C1_4 C6_4 1.391(2)
C1_4 C2_4 1.396(2)
C2_4 C3_4 1.390(3)
C2_4 H2_4 0.9500
C3_4 C4_4 1.386(3)
C3_4 H3_4 0.9500
C4_4 C5_4 1.382(3)
C4_4 H4_4 0.9500
C5_4 C6_4 1.394(3)
C5_4 H5_4 0.9500
C6_4 H6_4 0.9500
P2 C1_5 1.8297(17)
P2 C1_6 1.8468(18)
C1_5 C2_5 1.383(3)
C1_5 C6_5 1.394(3)
C2_5 C3_5 1.397(3)
C2_5 H2_5 0.9500
C3_5 C4_5 1.378(3)
C3_5 H3_5 0.9500
C4_5 C5_5 1.378(4)
C4_5 H4_5 0.9500
C5_5 C6_5 1.390(3)
C5_5 H5_5 0.9500
C6_5 H6_5 0.9500
C1_6 C6_6 1.391(3)
C1_6 C2_6 1.400(2)
C2_6 C3_6 1.391(3)
C2_6 H2_6 0.9500
C3_6 C4_6 1.383(3)
C3_6 H3_6 0.9500
C4_6 C5_6 1.373(3)
C4_6 H4_6 0.9500
C5_6 C6_6 1.401(3)
C5_6 H5_6 0.9500
C6_6 H6_6 0.9500

loop_
_geom_torsion_atom_site_label_1
_geom_torsion_atom_site_label_2
_geom_torsion_atom_site_label_3
_geom_torsion_atom_site_label_4
_geom_torsion
C7_2 Cr1 C1_1 C2_1 -128.33(10)
C6_2 Cr1 C1_1 C2_1 -166.13(10)
C2_2 Cr1 C1_1 C2_1 -54.67(12)
C3_2 Cr1 C1_1 C2_1 -10.5(2)
C5_2 Cr1 C1_1 C2_1 158.83(11)
C1_2 Cr1 C1_1 C2_1 -89.70(10)
C5_1 Cr1 C1_1 C2_1 116.44(14)
C4_2 Cr1 C1_1 C2_1 106.5(3)
C4_1 Cr1 C1_1 C2_1 79.30(11)
C3_1 Cr1 C1_1 C2_1 37.25(10)
C7_2 Cr1 C1_1 C5_1 115.22(10)
C6_2 Cr1 C1_1 C5_1 77.42(11)
C2_2 Cr1 C1_1 C5_1 -171.12(10)
C3_2 Cr1 C1_1 C5_1 -126.98(16)
C5_2 Cr1 C1_1 C5_1 42.39(14)
C1_2 Cr1 C1_1 C5_1 153.86(10)
C2_1 Cr1 C1_1 C5_1 -116.44(14)
C4_2 Cr1 C1_1 C5_1 -9.9(3)
C4_1 Cr1 C1_1 C5_1 -37.14(10)
C3_1 Cr1 C1_1 C5_1 -79.19(11)
C7_2 Cr1 C1_1 P1 -8.31(11)
C6_2 Cr1 C1_1 P1 -46.11(12)
C2_2 Cr1 C1_1 P1 65.35(13)
C3_2 Cr1 C1_1 P1 109.48(16)
C5_2 Cr1 C1_1 P1 -81.15(13)
C1_2 Cr1 C1_1 P1 30.33(11)
C2_1 Cr1 C1_1 P1 120.02(15)
C5_1 Cr1 C1_1 P1 -123.53(15)
C4_2 Cr1 C1_1 P1 -133.5(2)
C4_1 Cr1 C1_1 P1 -160.68(13)
C3_1 Cr1 C1_1 P1 157.27(13)
C5_1 C1_1 C2_1 C3_1 0.14(19)
P1 C1_1 C2_1 C3_1 178.26(13)
Cr1 C1_1 C2_1 C3_1 -62.32(12)
C5_1 C1_1 C2_1 Cr1 62.46(11)
P1 C1_1 C2_1 Cr1 -119.42(13)
C7_2 Cr1 C2_1 C3_1 -179.15(10)
C6_2 Cr1 C2_1 C3_1 141.56(13)
C2_2 Cr1 C2_1 C3_1 -103.71(11)
C1_1 Cr1 C2_1 C3_1 117.83(15)
C3_2 Cr1 C2_1 C3_1 -67.13(12)
C5_2 Cr1 C2_1 C3_1 49.6(3)
C1_2 Cr1 C2_1 C3_1 -142.60(11)
C5_1 Cr1 C2_1 C3_1 79.37(11)
C4_2 Cr1 C2_1 C3_1 -29.77(17)
C4_1 Cr1 C2_1 C3_1 36.97(11)
C7_2 Cr1 C2_1 C1_1 63.01(11)
C6_2 Cr1 C2_1 C1_1 23.73(17)
C2_2 Cr1 C2_1 C1_1 138.46(10)
C3_2 Cr1 C2_1 C1_1 175.04(9)
C5_2 Cr1 C2_1 C1_1 -68.2(3)
C1_2 Cr1 C2_1 C1_1 99.56(10)
C5_1 Cr1 C2_1 C1_1 -38.46(9)
C4_2 Cr1 C2_1 C1_1 -147.61(12)
C4_1 Cr1 C2_1 C1_1 -80.86(10)
C3_1 Cr1 C2_1 C1_1 -117.83(15)
C1_1 C2_1 C3_1 C4_1 0.1(2)
Cr1 C2_1 C3_1 C4_1 -61.23(13)
C1_1 C2_1 C3_1 Cr1 61.28(12)
C7_2 Cr1 C3_1 C4_1 120.12(18)
C6_2 Cr1 C3_1 C4_1 3.5(2)
C2_2 Cr1 C3_1 C4_1 -156.07(10)
C1_1 Cr1 C3_1 C4_1 80.43(11)
C3_2 Cr1 C3_1 C4_1 -117.99(11)
C5_2 Cr1 C3_1 C4_1 -45.41(14)
C1_2 Cr1 C3_1 C4_1 168.59(10)
C2_1 Cr1 C3_1 C4_1 118.21(15)
C5_1 Cr1 C3_1 C4_1 37.13(10)
C4_2 Cr1 C3_1 C4_1 -80.18(12)
C7_2 Cr1 C3_1 C2_1 1.9(2)
C6_2 Cr1 C3_1 C2_1 -114.68(19)
C2_2 Cr1 C3_1 C2_1 85.72(11)
C1_1 Cr1 C3_1 C2_1 -37.79(10)
C3_2 Cr1 C3_1 C2_1 123.80(11)
C5_2 Cr1 C3_1 C2_1 -163.63(11)
C1_2 Cr1 C3_1 C2_1 50.37(13)
C5_1 Cr1 C3_1 C2_1 -81.09(11)
C4_2 Cr1 C3_1 C2_1 161.61(11)
C4_1 Cr1 C3_1 C2_1 -118.21(15)
C2_1 C3_1 C4_1 C5_1 -0.2(2)
Cr1 C3_1 C4_1 C5_1 -60.82(12)
C2_1 C3_1 C4_1 Cr1 60.59(13)
C7_2 Cr1 C4_1 C3_1 -140.84(13)
C6_2 Cr1 C4_1 C3_1 -178.43(10)
C2_2 Cr1 C4_1 C3_1 36.88(15)
C1_1 Cr1 C4_1 C3_1 -80.49(11)
C3_2 Cr1 C4_1 C3_1 72.15(12)
C5_2 Cr1 C4_1 C3_1 146.31(11)
C1_2 Cr1 C4_1 C3_1 -35.7(3)
C2_1 Cr1 C4_1 C3_1 -37.31(10)
C5_1 Cr1 C4_1 C3_1 -118.40(15)
C4_2 Cr1 C4_1 C3_1 108.50(12)
C7_2 Cr1 C4_1 C5_1 -22.44(18)
C6_2 Cr1 C4_1 C5_1 -60.04(13)
C2_2 Cr1 C4_1 C5_1 155.27(11)
C1_1 Cr1 C4_1 C5_1 37.91(10)
C3_2 Cr1 C4_1 C5_1 -169.45(11)
C5_2 Cr1 C4_1 C5_1 -95.30(12)
C1_2 Cr1 C4_1 C5_1 82.7(3)
C2_1 Cr1 C4_1 C5_1 81.08(11)
C4_2 Cr1 C4_1 C5_1 -133.10(12)
C3_1 Cr1 C4_1 C5_1 118.40(15)
C3_1 C4_1 C5_1 C1_1 0.3(2)
Cr1 C4_1 C5_1 C1_1 -61.12(11)
C3_1 C4_1 C5_1 Cr1 61.43(13)
C2_1 C1_1 C5_1 C4_1 -0.28(19)
P1 C1_1 C5_1 C4_1 -178.33(13)
Cr1 C1_1 C5_1 C4_1 62.16(12)
C2_1 C1_1 C5_1 Cr1 -62.43(11)
P1 C1_1 C5_1 Cr1 119.52(13)
C7_2 Cr1 C5_1 C4_1 167.45(11)
C6_2 Cr1 C5_1 C4_1 130.68(12)
C2_2 Cr1 C5_1 C4_1 -90.7(3)
C1_1 Cr1 C5_1 C4_1 -117.81(15)
C3_2 Cr1 C5_1 C4_1 19.7(2)
C5_2 Cr1 C5_1 C4_1 92.28(12)
C1_2 Cr1 C5_1 C4_1 -157.21(11)
C2_1 Cr1 C5_1 C4_1 -79.47(12)
C4_2 Cr1 C5_1 C4_1 58.25(14)
C3_1 Cr1 C5_1 C4_1 -36.91(11)
C7_2 Cr1 C5_1 C1_1 -74.74(11)
C6_2 Cr1 C5_1 C1_1 -111.51(10)
C2_2 Cr1 C5_1 C1_1 27.1(3)
C3_2 Cr1 C5_1 C1_1 137.50(16)
C5_2 Cr1 C5_1 C1_1 -149.90(11)
C1_2 Cr1 C5_1 C1_1 -39.40(14)
C2_1 Cr1 C5_1 C1_1 38.35(9)
C4_2 Cr1 C5_1 C1_1 176.06(11)
C4_1 Cr1 C5_1 C1_1 117.81(15)
C3_1 Cr1 C5_1 C1_1 80.90(11)
C7_2 Cr1 C1_2 C2_2 -143.96(15)
C6_2 Cr1 C1_2 C2_2 -122.25(12)
C1_1 Cr1 C1_2 C2_2 132.09(11)
C3_2 Cr1 C1_2 C2_2 -22.07(12)
C5_2 Cr1 C1_2 C2_2 -90.82(12)
C2_1 Cr1 C1_2 C2_2 92.64(11)
C5_1 Cr1 C1_2 C2_2 156.30(12)
C4_2 Cr1 C1_2 C2_2 -53.34(13)
C4_1 Cr1 C1_2 C2_2 91.2(3)
C3_1 Cr1 C1_2 C2_2 63.72(13)
C6_2 Cr1 C1_2 C7_2 21.71(10)
C2_2 Cr1 C1_2 C7_2 143.96(15)
C1_1 Cr1 C1_2 C7_2 -83.94(10)
C3_2 Cr1 C1_2 C7_2 121.89(12)
C5_2 Cr1 C1_2 C7_2 53.15(11)
C2_1 Cr1 C1_2 C7_2 -123.40(10)
C5_1 Cr1 C1_2 C7_2 -59.74(14)
C4_2 Cr1 C1_2 C7_2 90.62(11)
C4_1 Cr1 C1_2 C7_2 -124.9(2)
C3_1 Cr1 C1_2 C7_2 -152.32(10)
C7_2 Cr1 C1_2 P2 103.52(15)
C6_2 Cr1 C1_2 P2 125.23(13)
C2_2 Cr1 C1_2 P2 -112.52(17)
C1_1 Cr1 C1_2 P2 19.57(13)
C3_2 Cr1 C1_2 P2 -134.59(14)
C5_2 Cr1 C1_2 P2 156.66(13)
C2_1 Cr1 C1_2 P2 -19.88(13)
C5_1 Cr1 C1_2 P2 43.78(17)
C4_2 Cr1 C1_2 P2 -165.86(13)
C4_1 Cr1 C1_2 P2 -21.3(3)
C3_1 Cr1 C1_2 P2 -48.80(15)
C7_2 C1_2 C2_2 C3_2 1.2(3)
P2 C1_2 C2_2 C3_2 171.73(17)
Cr1 C1_2 C2_2 C3_2 44.63(19)
C7_2 C1_2 C2_2 Cr1 -43.47(16)
P2 C1_2 C2_2 Cr1 127.10(11)
C7_2 Cr1 C2_2 C3_2 -121.99(15)
C6_2 Cr1 C2_2 C3_2 -90.47(14)
C1_1 Cr1 C2_2 C3_2 151.54(13)
C5_2 Cr1 C2_2 C3_2 -52.26(15)
C1_2 Cr1 C2_2 C3_2 -144.58(19)
C2_1 Cr1 C2_2 C3_2 120.41(14)
C5_1 Cr1 C2_2 C3_2 130.7(2)
C4_2 Cr1 C2_2 C3_2 -21.87(14)
C4_1 Cr1 C2_2 C3_2 59.28(18)
C3_1 Cr1 C2_2 C3_2 81.78(14)
C7_2 Cr1 C2_2 C1_2 22.60(10)
C6_2 Cr1 C2_2 C1_2 54.11(11)
C1_1 Cr1 C2_2 C1_2 -63.87(13)
C3_2 Cr1 C2_2 C1_2 144.58(19)
C5_2 Cr1 C2_2 C1_2 92.32(12)
C2_1 Cr1 C2_2 C1_2 -95.01(11)
C5_1 Cr1 C2_2 C1_2 -84.7(3)
C4_2 Cr1 C2_2 C1_2 122.72(13)
C4_1 Cr1 C2_2 C1_2 -156.14(11)
C3_1 Cr1 C2_2 C1_2 -133.64(11)
C1_2 C2_2 C3_2 C4_2 -0.2(4)
Cr1 C2_2 C3_2 C4_2 44.4(2)
C1_2 C2_2 C3_2 Cr1 -44.66(19)
C7_2 Cr1 C3_2 C2_2 54.09(14)
C6_2 Cr1 C3_2 C2_2 92.50(14)
C1_1 Cr1 C3_2 C2_2 -64.4(2)
C5_2 Cr1 C3_2 C2_2 123.72(15)
C1_2 Cr1 C3_2 C2_2 22.12(12)
C2_1 Cr1 C3_2 C2_2 -71.77(14)
C5_1 Cr1 C3_2 C2_2 -155.70(14)
C4_2 Cr1 C3_2 C2_2 144.9(2)
C4_1 Cr1 C3_2 C2_2 -142.69(13)
C3_1 Cr1 C3_2 C2_2 -106.72(13)
C7_2 Cr1 C3_2 C4_2 -90.79(14)
C6_2 Cr1 C3_2 C4_2 -52.37(14)
C2_2 Cr1 C3_2 C4_2 -144.9(2)
C1_1 Cr1 C3_2 C4_2 150.69(16)
C5_2 Cr1 C3_2 C4_2 -21.16(13)
C1_2 Cr1 C3_2 C4_2 -122.76(15)
C2_1 Cr1 C3_2 C4_2 143.36(13)
C5_1 Cr1 C3_2 C4_2 59.4(2)
C4_1 Cr1 C3_2 C4_2 72.44(15)
C3_1 Cr1 C3_2 C4_2 108.40(14)
C2_2 C3_2 C4_2 C5_2 -1.0(4)
Cr1 C3_2 C4_2 C5_2 43.2(2)
C2_2 C3_2 C4_2 Cr1 -44.2(2)
C7_2 Cr1 C4_2 C5_2 -53.77(12)
C6_2 Cr1 C4_2 C5_2 -22.20(11)
C2_2 Cr1 C4_2 C5_2 -123.76(13)
C1_1 Cr1 C4_2 C5_2 72.0(3)
C3_2 Cr1 C4_2 C5_2 -145.68(19)
C1_2 Cr1 C4_2 C5_2 -92.33(12)
C2_1 Cr1 C4_2 C5_2 152.66(13)
C5_1 Cr1 C4_2 C5_2 64.69(14)
C4_1 Cr1 C4_2 C5_2 96.51(12)
C3_1 Cr1 C4_2 C5_2 133.95(12)
C7_2 Cr1 C4_2 C3_2 91.91(14)
C6_2 Cr1 C4_2 C3_2 123.48(14)
C2_2 Cr1 C4_2 C3_2 21.92(13)
C1_1 Cr1 C4_2 C3_2 -142.3(2)
C5_2 Cr1 C4_2 C3_2 145.68(19)
C1_2 Cr1 C4_2 C3_2 53.35(14)
C2_1 Cr1 C4_2 C3_2 -61.66(18)
C5_1 Cr1 C4_2 C3_2 -149.63(13)
C4_1 Cr1 C4_2 C3_2 -117.81(14)
C3_1 Cr1 C4_2 C3_2 -80.38(14)
C3_2 C4_2 C5_2 C6_2 1.4(4)
Cr1 C4_2 C5_2 C6_2 44.5(2)
C3_2 C4_2 C5_2 Cr1 -43.1(2)
C7_2 Cr1 C5_2 C4_2 122.26(13)
C6_2 Cr1 C5_2 C4_2 144.55(17)
C2_2 Cr1 C5_2 C4_2 52.44(12)
C1_1 Cr1 C5_2 C4_2 -153.82(11)
C3_2 Cr1 C5_2 C4_2 21.47(12)
C1_2 Cr1 C5_2 C4_2 90.74(12)
C2_1 Cr1 C5_2 C4_2 -101.3(3)
C5_1 Cr1 C5_2 C4_2 -128.37(12)
C4_1 Cr1 C5_2 C4_2 -89.80(12)
C3_1 Cr1 C5_2 C4_2 -63.55(15)
C7_2 Cr1 C5_2 C6_2 -22.28(11)
C2_2 Cr1 C5_2 C6_2 -92.11(12)
C1_1 Cr1 C5_2 C6_2 61.64(14)
C3_2 Cr1 C5_2 C6_2 -123.07(13)
C1_2 Cr1 C5_2 C6_2 -53.81(12)
C2_1 Cr1 C5_2 C6_2 114.2(3)
C5_1 Cr1 C5_2 C6_2 87.08(12)
C4_2 Cr1 C5_2 C6_2 -144.55(17)
C4_1 Cr1 C5_2 C6_2 125.66(11)
C3_1 Cr1 C5_2 C6_2 151.90(11)
C4_2 C5_2 C6_2 C7_2 -1.0(3)
Cr1 C5_2 C6_2 C7_2 43.88(18)
C4_2 C5_2 C6_2 Cr1 -44.9(2)
C2_2 Cr1 C6_2 C7_2 -53.41(11)
C1_1 Cr1 C6_2 C7_2 78.32(11)
C3_2 Cr1 C6_2 C7_2 -91.61(11)
C5_2 Cr1 C6_2 C7_2 -144.40(17)
C1_2 Cr1 C6_2 C7_2 -21.78(10)
C2_1 Cr1 C6_2 C7_2 62.94(16)
C5_1 Cr1 C6_2 C7_2 116.23(11)
C4_2 Cr1 C6_2 C7_2 -122.58(12)
C4_1 Cr1 C6_2 C7_2 148.64(10)
C3_1 Cr1 C6_2 C7_2 146.16(16)
C7_2 Cr1 C6_2 C5_2 144.40(17)
C2_2 Cr1 C6_2 C5_2 90.98(12)
C1_1 Cr1 C6_2 C5_2 -137.29(11)
C3_2 Cr1 C6_2 C5_2 52.78(12)
C1_2 Cr1 C6_2 C5_2 122.61(12)
C2_1 Cr1 C6_2 C5_2 -152.66(13)
C5_1 Cr1 C6_2 C5_2 -99.37(12)
C4_2 Cr1 C6_2 C5_2 21.81(11)
C4_1 Cr1 C6_2 C5_2 -66.96(13)
C3_1 Cr1 C6_2 C5_2 -69.4(2)
C5_2 C6_2 C7_2 C1_2 0.8(3)
Cr1 C6_2 C7_2 C1_2 45.16(17)
C5_2 C6_2 C7_2 Cr1 -44.32(18)
C2_2 C1_2 C7_2 C6_2 -1.2(3)
P2 C1_2 C7_2 C6_2 -172.24(15)
Cr1 C1_2 C7_2 C6_2 -45.04(18)
C2_2 C1_2 C7_2 Cr1 43.86(17)
P2 C1_2 C7_2 Cr1 -127.20(10)
C2_2 Cr1 C7_2 C6_2 122.83(12)
C1_1 Cr1 C7_2 C6_2 -110.79(11)
C3_2 Cr1 C7_2 C6_2 91.19(12)
C5_2 Cr1 C7_2 C6_2 22.17(11)
C1_2 Cr1 C7_2 C6_2 145.28(15)
C2_1 Cr1 C7_2 C6_2 -144.88(11)
C5_1 Cr1 C7_2 C6_2 -73.33(12)
C4_2 Cr1 C7_2 C6_2 53.12(12)
C4_1 Cr1 C7_2 C6_2 -58.72(17)
C3_1 Cr1 C7_2 C6_2 -146.23(17)
C6_2 Cr1 C7_2 C1_2 -145.28(15)
C2_2 Cr1 C7_2 C1_2 -22.44(9)
C1_1 Cr1 C7_2 C1_2 103.93(10)
C3_2 Cr1 C7_2 C1_2 -54.08(11)
C5_2 Cr1 C7_2 C1_2 -123.11(11)
C2_1 Cr1 C7_2 C1_2 69.84(11)
C5_1 Cr1 C7_2 C1_2 141.39(9)
C4_2 Cr1 C7_2 C1_2 -92.16(11)
C4_1 Cr1 C7_2 C1_2 156.00(12)
C3_1 Cr1 C7_2 C1_2 68.5(2)
C2_1 C1_1 P1 C1_3 166.67(14)
C5_1 C1_1 P1 C1_3 -15.61(16)
Cr1 C1_1 P1 C1_3 76.56(11)
C2_1 C1_1 P1 C1_4 -88.93(15)
C5_1 C1_1 P1 C1_4 88.80(15)
Cr1 C1_1 P1 C1_4 -179.03(9)
C2_1 C1_1 P1 W1 29.91(16)
C5_1 C1_1 P1 W1 -152.36(13)
Cr1 C1_1 P1 W1 -60.19(11)
C2 W1 P1 C1_1 -145.44(8)
C4 W1 P1 C1_1 125.59(7)
C1 W1 P1 C1_1 -59.45(8)
P2 W1 P1 C1_1 38.23(6)
C2 W1 P1 C1_3 85.84(8)
C4 W1 P1 C1_3 -3.13(8)
C1 W1 P1 C1_3 171.83(8)
P2 W1 P1 C1_3 -90.49(6)
C2 W1 P1 C1_4 -30.42(7)
C4 W1 P1 C1_4 -119.39(7)
C1 W1 P1 C1_4 55.57(7)
P2 W1 P1 C1_4 153.25(6)
C1_1 P1 C1_3 C2_3 -115.19(14)
C1_4 P1 C1_3 C2_3 139.67(14)
W1 P1 C1_3 C2_3 19.44(16)
C1_1 P1 C1_3 C6_3 66.49(14)
C1_4 P1 C1_3 C6_3 -38.65(15)
W1 P1 C1_3 C6_3 -158.88(11)
C6_3 C1_3 C2_3 C3_3 -1.4(2)
P1 C1_3 C2_3 C3_3 -179.72(13)
C1_3 C2_3 C3_3 C4_3 1.0(3)
C2_3 C3_3 C4_3 C5_3 0.1(3)
C3_3 C4_3 C5_3 C6_3 -0.9(3)
C4_3 C5_3 C6_3 C1_3 0.5(3)
C2_3 C1_3 C6_3 C5_3 0.6(2)
P1 C1_3 C6_3 C5_3 179.00(13)
C1_1 P1 C1_4 C6_4 29.58(16)
C1_3 P1 C1_4 C6_4 136.02(14)
W1 P1 C1_4 C6_4 -95.22(14)
C1_1 P1 C1_4 C2_4 -154.82(14)
C1_3 P1 C1_4 C2_4 -48.38(15)
W1 P1 C1_4 C2_4 80.38(14)
C6_4 C1_4 C2_4 C3_4 0.5(3)
P1 C1_4 C2_4 C3_4 -175.24(14)
C1_4 C2_4 C3_4 C4_4 -1.3(3)
C2_4 C3_4 C4_4 C5_4 0.9(3)
C3_4 C4_4 C5_4 C6_4 0.3(3)
C2_4 C1_4 C6_4 C5_4 0.7(3)
P1 C1_4 C6_4 C5_4 176.30(14)
C4_4 C5_4 C6_4 C1_4 -1.1(3)
C2_2 C1_2 P2 C1_5 12.05(15)
C7_2 C1_2 P2 C1_5 -176.16(12)
Cr1 C1_2 P2 C1_5 101.29(12)
C2_2 C1_2 P2 C1_6 116.36(14)
C7_2 C1_2 P2 C1_6 -71.85(13)
Cr1 C1_2 P2 C1_6 -154.39(11)
C2_2 C1_2 P2 W1 -120.42(12)
C7_2 C1_2 P2 W1 51.37(14)
Cr1 C1_2 P2 W1 -31.17(14)
C3 W1 P2 C1_5 51.10(8)
C4 W1 P2 C1_5 138.87(8)
C1 W1 P2 C1_5 -38.93(8)
P1 W1 P2 C1_5 -123.21(6)
C3 W1 P2 C1_6 -64.87(8)
C4 W1 P2 C1_6 22.90(7)
C1 W1 P2 C1_6 -154.89(8)
P1 W1 P2 C1_6 120.83(6)
C3 W1 P2 C1_2 176.51(8)
C4 W1 P2 C1_2 -95.71(8)
C1 W1 P2 C1_2 86.49(8)
P1 W1 P2 C1_2 2.21(7)
C1_6 P2 C1_5 C2_5 154.15(16)
C1_2 P2 C1_5 C2_5 -100.84(17)
W1 P2 C1_5 C2_5 32.80(18)
C1_6 P2 C1_5 C6_5 -31.26(17)
C1_2 P2 C1_5 C6_5 73.75(16)
W1 P2 C1_5 C6_5 -152.60(14)
C6_5 C1_5 C2_5 C3_5 -0.9(3)
P2 C1_5 C2_5 C3_5 173.8(2)
C1_5 C2_5 C3_5 C4_5 0.5(4)
C2_5 C3_5 C4_5 C5_5 0.0(4)
C3_5 C4_5 C5_5 C6_5 -0.2(4)
C4_5 C5_5 C6_5 C1_5 -0.2(3)
C2_5 C1_5 C6_5 C5_5 0.7(3)
P2 C1_5 C6_5 C5_5 -173.97(17)
C1_5 P2 C1_6 C6_6 117.89(15)
C1_2 P2 C1_6 C6_6 12.64(16)
W1 P2 C1_6 C6_6 -116.23(14)
C1_5 P2 C1_6 C2_6 -63.99(14)
C1_2 P2 C1_6 C2_6 -169.24(13)
W1 P2 C1_6 C2_6 61.89(14)
C6_6 C1_6 C2_6 C3_6 0.1(3)
P2 C1_6 C2_6 C3_6 -178.16(14)
C1_6 C2_6 C3_6 C4_6 0.7(3)
C2_6 C3_6 C4_6 C5_6 -0.8(3)
C3_6 C4_6 C5_6 C6_6 0.1(3)
C2_6 C1_6 C6_6 C5_6 -0.8(3)
P2 C1_6 C6_6 C5_6 177.33(14)
C4_6 C5_6 C6_6 C1_6 0.7(3)

loop_
_platon_squeeze_void_nr
_platon_squeeze_void_average_x
_platon_squeeze_void_average_y
_platon_squeeze_void_average_z
_platon_squeeze_void_volume
_platon_squeeze_void_count_electrons
_platon_squeeze_void_content
1 0.000 -0.003 0.000 416 70 ' '
